data_7204511
loop_
_publ_author_name
'Lee, Connie K. Y.'
'Easton, Christopher J.'
'Gebara-Coghlan, Mariana'
'Radom, Leo'
'Scott, Anthony P.'
'Simpson, Gregory W.'
'Willis, Anthony C.'

_publ_section_title
;
 Substituent effects in isoxazoles: identification of 4-substituted
 isoxazoles as Michael acceptors
;
_journal_issue 12
_journal_name_full 'Journal of the Chemical Society, Perkin Transactions 2'
_journal_page_first 2031
_journal_paper_doi 10.1039/b207808b
_journal_year 2002
_chemical_formula_moiety 'C11 H7 Cl2 N O3 '
_chemical_formula_sum 'C11 H7 Cl2 N O3'
_chemical_formula_weight 272.09
_space_group_IT_number 33
_symmetry_cell_setting orthorhombic
_symmetry_Int_Tables_number 33
_symmetry_space_group_name_Hall 'P 2c -2n'
_symmetry_space_group_name_H-M 'P n a 21'
_audit_creation_date 2000-08-02
_audit_creation_method 'by teXsan v1.8'
_audit_update_record
;
2000-08-02 - Report on C11 H7 Cl2 N O3
by Anthony C. Willis
for Connie K. Y. Lee and Christopher J. Easton
2000-08-02 - passes checkcif tests with minor warnings
;
_cell_angle_alpha 90
_cell_angle_beta 90
_cell_angle_gamma 90
_cell_formula_units_Z 16
_cell_length_a 14.7870(2)
_cell_length_b 22.7233(3)
_cell_length_c 14.1751(2)
_cell_measurement_reflns_used 52594
_cell_measurement_temperature 200.0
_cell_measurement_theta_max 27.485
_cell_measurement_theta_min 4.076
_cell_volume 4762.97(11)
_computing_cell_refinement 'HKL Scalepack (Otwinowski & Minor 1997)'
_computing_data_collection KappaCCD
_computing_data_reduction 'Denzo and Scalepak (Otwinowski & Minor, 1997)'
_computing_publication_material 'teXsan (MSC, 1992-1997)'
_computing_structure_refinement 'teXsan (MSC, 1992-1997)'
_computing_structure_solution
;
SIR92 (Altomare, et. al. 1994)
;
_diffrn_ambient_temperature 200.0
_diffrn_measured_fraction_theta_full 0.998
_diffrn_measured_fraction_theta_max 0.998
_diffrn_measurement_device_type 'Nonius KappaCCD'
_diffrn_measurement_method ' omega scans with CCD '
_diffrn_orient_matrix_UB_11 0.00000
_diffrn_orient_matrix_UB_12 0.00000
_diffrn_orient_matrix_UB_13 0.00000
_diffrn_orient_matrix_UB_21 0.00000
_diffrn_orient_matrix_UB_22 0.00000
_diffrn_orient_matrix_UB_23 0.00000
_diffrn_orient_matrix_UB_31 0.00000
_diffrn_orient_matrix_UB_32 0.00000
_diffrn_orient_matrix_UB_33 0.00000
_diffrn_radiation_detector CCD
_diffrn_radiation_monochromator graphite
_diffrn_radiation_source 'X-ray tube'
_diffrn_radiation_type 'Mo K\a'
_diffrn_radiation_wavelength 0.7107
_diffrn_reflns_av_R_equivalents 0.06514
_diffrn_reflns_av_sigmaI/netI 0.150
_diffrn_reflns_limit_h_max 19
_diffrn_reflns_limit_h_min -19
_diffrn_reflns_limit_k_max 29
_diffrn_reflns_limit_k_min -29
_diffrn_reflns_limit_l_max 18
_diffrn_reflns_limit_l_min -18
_diffrn_reflns_number 69227
_diffrn_reflns_reduction_process 'Lp corrections applied'
_diffrn_reflns_theta_full 27.50
_diffrn_reflns_theta_max 27.50
_diffrn_reflns_theta_min 4.08
_diffrn_standards_decay_% 0.00
_diffrn_standards_interval_count 0
_diffrn_standards_number 0
_exptl_absorpt_coefficient_mu 0.538
_exptl_absorpt_correction_T_max 0.955
_exptl_absorpt_correction_T_min 0.895
_exptl_absorpt_correction_type multi-scan
_exptl_absorpt_process_details
;
multi-scan from symmetry-related measurements
Sortav (Blessing 1995) inplemented in maXus (1999)

1   0   0  0.2500
-1   0   0  0.2300
0   1   0  0.0600
0  -1   0  0.0300
0   0   1  0.0400
0   0  -1  0.0700

;
_exptl_crystal_colour colourless
_exptl_crystal_density_diffrn 1.518
_exptl_crystal_density_meas ?
_exptl_crystal_description needle
_exptl_crystal_F_000 2208.00
_exptl_crystal_size_max 0.48
_exptl_crystal_size_mid 0.11
_exptl_crystal_size_min 0.09
_refine_diff_density_max 0.28
_refine_diff_density_min -0.41
_refine_ls_abs_structure_details
;
Although this crystal has a polar spacegroup, IT IS STILL RACEMIC.  The
absolute structure of the CRYSTAL has been determined by relative refinement
(this model gives R = 0.0379, wR = 0.0374, GOF = 0.97 -- whereas the model with
inverted coordinates gives R = 0.0386, wR = 0.0383, GOF = 0.99).  In addition,
comparison of Fobs of Friedel pairs with the largest Fcalc differences, show 70
in agreement with the present model and 12 in disagreement (the strongest 7 all
in agreement).
;
_refine_ls_extinction_method none
_refine_ls_goodness_of_fit_all 0.934
_refine_ls_goodness_of_fit_ref 0.969
_refine_ls_hydrogen_treatment noref
_refine_ls_matrix_type full
_refine_ls_number_constraints 0
_refine_ls_number_parameters 612
_refine_ls_number_reflns 3287
_refine_ls_number_restraints 0
_refine_ls_R_factor_all 0.0877
_refine_ls_R_factor_gt 0.0379
_refine_ls_shift/su_max 0.0080
_refine_ls_shift/su_mean 0.0009
_refine_ls_structure_factor_coef F
_refine_ls_weighting_details
;
w = 1/[\s^2^(Fo)]
;
_refine_ls_weighting_scheme sigma
_refine_ls_wR_factor_all 0.0495
_refine_ls_wR_factor_ref 0.0374
_reflns_number_gt 3287
_reflns_number_total 5676
_reflns_threshold_expression I>2.00\s(I)
_cod_data_source_file b207808b.txt
_cod_data_source_block ckl8
_cod_original_cell_volume 4763.0(1)
_cod_original_sg_symbol_H-M 'P n a 21   '
_cod_original_formula_sum 'C11 H7 Cl2 N O3 '
_cod_database_code 7204511

loop_
_symmetry_equiv_pos_as_xyz
'   +x,   +y,   +z'
'   -x,   -y,1/2+z'
1/2-x,1/2+y,1/2+z
'1/2+x,1/2-y,   +z'

loop_
_atom_site_label
_atom_site_fract_x
_atom_site_fract_y
_atom_site_fract_z
_atom_site_U_iso_or_equiv
_atom_site_occupancy
_atom_site_refinement_flags
_atom_site_adp_type
_atom_site_calc_flag
_atom_site_calc_attached_atom
Cl(132) 0.5832(1) 0.20259(8) 0.0000 0.0805(6) 1.000 . Uani d ?
Cl(136) 0.8891(1) 0.23150(7) -0.2000(2) 0.0633(5) 1.000 . Uani d ?
Cl(232) 0.6284(1) 0.45169(6) 0.3643(2) 0.0625(5) 1.000 . Uani d ?
Cl(236) 0.6378(1) 0.22456(7) 0.2560(2) 0.0838(6) 1.000 . Uani d ?
Cl(332) 0.4507(1) 0.4243(1) 0.6304(2) 0.1142(8) 1.000 . Uani d ?
Cl(336) 0.1270(1) 0.4431(1) 0.4614(2) 0.1184(9) 1.000 . Uani d ?
Cl(432) 0.6039(1) -0.16536(7) 0.1069(2) 0.0744(5) 1.000 . Uani d ?
Cl(436) 0.6557(1) 0.06188(7) 0.1992(2) 0.0673(5) 1.000 . Uani d ?
O(11) 0.8423(3) 0.2735(1) 0.1008(3) 0.060(1) 1.000 . Uani d ?
O(21) 0.5675(2) 0.3768(2) 0.0835(3) 0.058(1) 1.000 . Uani d ?
O(31) 0.3862(3) 0.4777(2) 0.3348(3) 0.060(1) 1.000 . Uani d ?
O(41) 0.5614(3) -0.0834(2) 0.3818(2) 0.052(1) 1.000 . Uani d ?
O(141) 0.8217(3) 0.0989(2) -0.0549(3) 0.058(1) 1.000 . Uani d ?
O(142) 0.8667(2) 0.0930(1) 0.0953(2) 0.041(1) 1.000 . Uani d ?
O(241) 0.8218(2) 0.3821(2) 0.2664(3) 0.048(1) 1.000 . Uani d ?
O(242) 0.8389(2) 0.4116(2) 0.1167(3) 0.044(1) 1.000 . Uani d ?
O(341) 0.3296(3) 0.3086(2) 0.4966(3) 0.061(1) 1.000 . Uani d ?
O(342) 0.3935(2) 0.2983(1) 0.3539(3) 0.048(1) 1.000 . Uani d ?
O(441) 0.8172(2) -0.0944(2) 0.2021(3) 0.052(1) 1.000 . Uani d ?
O(442) 0.8288(2) -0.1281(1) 0.3510(3) 0.044(1) 1.000 . Uani d ?
N(12) 0.7908(3) 0.2801(2) 0.0168(3) 0.056(1) 1.000 . Uani d ?
N(22) 0.5497(3) 0.3530(2) 0.1744(3) 0.051(1) 1.000 . Uani d ?
N(32) 0.3436(3) 0.4906(2) 0.4223(3) 0.051(1) 1.000 . Uani d ?
N(42) 0.5444(3) -0.0613(2) 0.2899(3) 0.049(1) 1.000 . Uani d ?
C(13) 0.7836(3) 0.2273(2) -0.0186(3) 0.040(1) 1.000 . Uani d ?
C(14) 0.8277(4) 0.1848(2) 0.0389(3) 0.038(1) 1.000 . Uani d ?
C(15) 0.8617(4) 0.2164(2) 0.1110(4) 0.051(2) 1.000 . Uani d ?
C(23) 0.6265(3) 0.3569(2) 0.2198(3) 0.037(1) 1.000 . Uani d ?
C(24) 0.6957(3) 0.3825(2) 0.1625(3) 0.035(1) 1.000 . Uani d ?
C(25) 0.6541(4) 0.3939(2) 0.0794(4) 0.045(2) 1.000 . Uani d ?
C(33) 0.3298(3) 0.4390(2) 0.4616(3) 0.041(1) 1.000 . Uani d ?
C(34) 0.3617(3) 0.3927(2) 0.4042(3) 0.039(1) 1.000 . Uani d ?
C(35) 0.3950(4) 0.4199(2) 0.3270(4) 0.048(2) 1.000 . Uani d ?
C(43) 0.6221(3) -0.0670(2) 0.2455(3) 0.040(1) 1.000 . Uani d ?
C(44) 0.6892(3) -0.0922(2) 0.3039(3) 0.036(1) 1.000 . Uani d ?
C(45) 0.6477(4) -0.1012(2) 0.3865(3) 0.043(2) 1.000 . Uani d ?
C(131) 0.7318(3) 0.2188(2) -0.1075(3) 0.039(1) 1.000 . Uani d ?
C(132) 0.6400(4) 0.2065(2) -0.1060(4) 0.047(2) 1.000 . Uani d ?
C(133) 0.5917(4) 0.1983(2) -0.1887(5) 0.056(2) 1.000 . Uani d ?
C(134) 0.6349(5) 0.2024(2) -0.2747(4) 0.058(2) 1.000 . Uani d ?
C(135) 0.7268(4) 0.2139(2) -0.2786(4) 0.051(2) 1.000 . Uani d ?
C(136) 0.7733(3) 0.2211(2) -0.1953(4) 0.041(1) 1.000 . Uani d ?
C(141) 0.8377(3) 0.1215(2) 0.0194(3) 0.037(1) 1.000 . Uani d ?
C(143) 0.8855(4) 0.0312(2) 0.0831(4) 0.057(2) 1.000 . Uani d ?
C(231) 0.6318(3) 0.3366(2) 0.3190(4) 0.038(1) 1.000 . Uani d ?
C(232) 0.6335(3) 0.3776(2) 0.3923(4) 0.043(2) 1.000 . Uani d ?
C(233) 0.6380(4) 0.3614(3) 0.4854(4) 0.060(2) 1.000 . Uani d ?
C(234) 0.6410(4) 0.3031(3) 0.5072(4) 0.070(2) 1.000 . Uani d ?
C(235) 0.6397(4) 0.2605(3) 0.4384(5) 0.068(2) 1.000 . Uani d ?
C(236) 0.6353(4) 0.2781(2) 0.3437(4) 0.050(2) 1.000 . Uani d ?
C(241) 0.7900(3) 0.3918(2) 0.1893(4) 0.037(1) 1.000 . Uani d ?
C(243) 0.9343(4) 0.4183(3) 0.1343(4) 0.058(2) 1.000 . Uani d ?
C(331) 0.2852(4) 0.4371(2) 0.5547(4) 0.043(2) 1.000 . Uani d ?
C(332) 0.3340(5) 0.4317(3) 0.6366(4) 0.064(2) 1.000 . Uani d ?
C(333) 0.2919(8) 0.4314(3) 0.7247(4) 0.105(3) 1.000 . Uani d ?
C(334) 0.201(1) 0.4344(3) 0.7303(7) 0.129(4) 1.000 . Uani d ?
C(335) 0.1499(6) 0.4393(3) 0.6503(8) 0.108(3) 1.000 . Uani d ?
C(336) 0.1921(4) 0.4399(3) 0.5625(5) 0.066(2) 1.000 . Uani d ?
C(341) 0.3587(3) 0.3296(2) 0.4253(4) 0.043(2) 1.000 . Uani d ?
C(343) 0.3948(4) 0.2348(2) 0.3678(4) 0.060(2) 1.000 . Uani d ?
C(431) 0.6267(3) -0.0499(2) 0.1445(4) 0.040(2) 1.000 . Uani d ?
C(432) 0.6173(4) -0.0925(2) 0.0744(4) 0.048(2) 1.000 . Uani d ?
C(433) 0.6196(4) -0.0788(3) -0.0202(4) 0.059(2) 1.000 . Uani d ?
C(434) 0.6294(4) -0.0212(3) -0.0460(4) 0.062(2) 1.000 . Uani d ?
C(435) 0.6397(4) 0.0226(3) 0.0200(5) 0.060(2) 1.000 . Uani d ?
C(436) 0.6390(3) 0.0076(2) 0.1161(4) 0.048(2) 1.000 . Uani d ?
C(441) 0.7848(4) -0.1039(2) 0.2785(3) 0.039(2) 1.000 . Uani d ?
C(443) 0.9240(4) -0.1384(3) 0.3361(4) 0.054(2) 1.000 . Uani d ?
H(1) 0.8949 0.2003 0.1621 0.061 1.000 . Uiso c ?
H(2) 0.7570 0.2168 -0.3375 0.061 1.000 . Uiso c ?
H(3) 0.6016 0.1973 -0.3314 0.069 1.000 . Uiso c ?
H(4) 0.5288 0.1898 -0.1862 0.067 1.000 . Uiso c ?
H(5) 0.6822 0.4115 0.0260 0.054 1.000 . Uiso c ?
H(6) 0.6418 0.2199 0.4546 0.082 1.000 . Uiso c ?
H(7) 0.6440 0.2916 0.5715 0.084 1.000 . Uiso c ?
H(8) 0.6391 0.3903 0.5337 0.072 1.000 . Uiso c ?
H(9) 0.4210 0.4003 0.2744 0.058 1.000 . Uiso c ?
H(10) 0.3271 0.4290 0.7805 0.126 1.000 . Uiso c ?
H(11) 0.1717 0.4330 0.7901 0.155 1.000 . Uiso c ?
H(12) 0.0860 0.4424 0.6544 0.130 1.000 . Uiso c ?
H(13) 0.6754 -0.1178 0.4407 0.052 1.000 . Uiso c ?
H(14) 0.6472 0.0624 0.0009 0.072 1.000 . Uiso c ?
H(15) 0.6291 -0.0112 -0.1111 0.074 1.000 . Uiso c ?
H(16) 0.6143 -0.1088 -0.0667 0.071 1.000 . Uiso c ?
H(17) 0.9350 0.0265 0.0409 0.068 1.000 . Uiso c ?
H(18) 0.8337 0.0121 0.0579 0.068 1.000 . Uiso c ?
H(19) 0.9004 0.0142 0.1423 0.068 1.000 . Uiso c ?
H(20) 0.9625 0.4351 0.0804 0.070 1.000 . Uiso c ?
H(21) 0.9430 0.4433 0.1871 0.070 1.000 . Uiso c ?
H(22) 0.9602 0.3809 0.1468 0.070 1.000 . Uiso c ?
H(23) 0.3371 0.2221 0.3891 0.072 1.000 . Uiso c ?
H(24) 0.4088 0.2159 0.3098 0.072 1.000 . Uiso c ?
H(25) 0.4393 0.2250 0.4135 0.072 1.000 . Uiso c ?
H(26) 0.9322 -0.1599 0.2792 0.065 1.000 . Uiso c ?
H(27) 0.9547 -0.1018 0.3317 0.065 1.000 . Uiso c ?
H(28) 0.9477 -0.1604 0.3874 0.065 1.000 . Uiso c ?

loop_
_atom_site_aniso_label
_atom_site_aniso_U_11
_atom_site_aniso_U_22
_atom_site_aniso_U_33
_atom_site_aniso_U_12
_atom_site_aniso_U_13
_atom_site_aniso_U_23
Cl(132) 0.068(1) 0.102(1) 0.072(1) 0.002(1) 0.0255(9) 0.014(1)
Cl(136) 0.0484(9) 0.081(1) 0.0608(9) 0.0026(8) 0.0061(7) 0.0142(8)
Cl(232) 0.094(1) 0.0477(8) 0.0459(8) -0.0040(8) 0.0054(8) -0.0102(7)
Cl(236) 0.111(1) 0.0466(9) 0.094(1) -0.0002(9) 0.023(1) -0.0131(9)
Cl(332) 0.101(2) 0.161(2) 0.081(1) -0.071(1) -0.045(1) 0.055(1)
Cl(336) 0.055(1) 0.144(2) 0.157(2) 0.016(1) -0.004(1) 0.064(2)
Cl(432) 0.128(1) 0.0505(9) 0.0446(8) -0.0045(9) 0.0059(9) -0.0062(7)
Cl(436) 0.070(1) 0.0524(9) 0.079(1) -0.0063(8) -0.0089(9) -0.0040(8)
O(11) 0.104(3) 0.034(2) 0.043(2) 0.009(2) -0.022(2) -0.007(2)
O(21) 0.042(2) 0.100(3) 0.031(2) 0.000(2) -0.002(2) 0.004(2)
O(31) 0.094(3) 0.041(2) 0.044(2) 0.003(2) 0.025(2) 0.011(2)
O(41) 0.048(2) 0.081(3) 0.029(2) -0.005(2) 0.007(2) -0.002(2)
O(141) 0.097(3) 0.042(2) 0.034(2) 0.004(2) -0.016(2) -0.004(2)
O(142) 0.058(2) 0.034(2) 0.031(2) 0.010(2) -0.009(2) -0.002(1)
O(241) 0.049(2) 0.059(2) 0.035(2) -0.001(2) -0.005(2) 0.002(2)
O(242) 0.043(2) 0.057(2) 0.032(2) -0.007(2) 0.004(2) 0.000(2)
O(341) 0.091(3) 0.042(2) 0.050(2) -0.009(2) 0.025(2) 0.001(2)
O(342) 0.071(3) 0.037(2) 0.036(2) 0.002(2) 0.012(2) -0.001(2)
O(441) 0.050(2) 0.074(3) 0.031(2) 0.008(2) 0.007(2) 0.004(2)
O(442) 0.048(2) 0.048(2) 0.035(2) 0.010(2) 0.006(2) 0.006(2)
N(12) 0.084(3) 0.037(3) 0.046(2) 0.011(2) -0.013(2) -0.003(2)
N(22) 0.047(3) 0.076(3) 0.031(2) -0.004(2) 0.000(2) 0.001(2)
N(32) 0.069(3) 0.045(3) 0.039(2) 0.006(2) 0.012(2) 0.005(2)
N(42) 0.048(3) 0.067(3) 0.032(2) 0.000(2) 0.001(2) 0.003(2)
C(13) 0.051(3) 0.035(3) 0.035(3) 0.002(3) -0.001(2) 0.002(2)
C(14) 0.050(3) 0.037(3) 0.029(2) 0.003(3) -0.002(2) 0.000(2)
C(15) 0.071(4) 0.038(3) 0.044(3) 0.009(3) -0.013(3) -0.001(3)
C(23) 0.039(3) 0.035(3) 0.036(3) -0.001(2) 0.002(2) -0.005(2)
C(24) 0.045(3) 0.036(3) 0.025(2) 0.004(2) 0.006(2) -0.004(2)
C(25) 0.047(4) 0.060(4) 0.029(3) 0.000(3) 0.005(2) -0.003(2)
C(33) 0.047(3) 0.039(3) 0.037(3) -0.003(3) 0.003(2) 0.001(2)
C(34) 0.049(3) 0.039(3) 0.028(2) 0.002(2) -0.001(2) 0.003(2)
C(35) 0.069(4) 0.042(3) 0.033(3) 0.007(3) 0.007(3) 0.004(2)
C(43) 0.046(3) 0.045(3) 0.027(2) -0.003(3) 0.002(2) -0.004(2)
C(44) 0.042(3) 0.040(3) 0.027(2) -0.002(2) 0.001(2) -0.004(2)
C(45) 0.045(4) 0.054(3) 0.031(3) -0.003(3) -0.002(2) 0.000(2)
C(131) 0.044(3) 0.035(3) 0.039(3) 0.006(2) -0.004(2) 0.004(2)
C(132) 0.048(4) 0.042(3) 0.051(3) 0.004(3) 0.000(3) 0.008(3)
C(133) 0.044(3) 0.054(4) 0.070(4) 0.001(3) -0.006(3) 0.009(3)
C(134) 0.061(5) 0.049(3) 0.063(4) 0.003(3) -0.026(3) 0.002(3)
C(135) 0.070(5) 0.041(3) 0.041(3) 0.008(3) -0.005(3) 0.004(2)
C(136) 0.046(3) 0.035(3) 0.040(3) 0.005(2) -0.001(3) 0.007(2)
C(141) 0.045(3) 0.032(3) 0.033(3) 0.002(2) -0.005(2) 0.000(2)
C(143) 0.087(5) 0.038(3) 0.046(3) 0.016(3) -0.007(3) 0.000(3)
C(231) 0.039(3) 0.042(3) 0.032(3) 0.000(2) 0.004(2) -0.002(2)
C(232) 0.046(3) 0.052(3) 0.032(3) -0.004(3) -0.002(2) 0.001(2)
C(233) 0.061(4) 0.086(5) 0.034(3) -0.003(3) 0.003(3) 0.004(3)
C(234) 0.074(5) 0.095(5) 0.041(3) 0.004(4) -0.001(3) 0.022(4)
C(235) 0.064(4) 0.069(5) 0.072(4) 0.008(3) 0.011(3) 0.037(4)
C(236) 0.049(3) 0.042(3) 0.058(3) -0.001(3) 0.008(3) 0.001(3)
C(241) 0.046(3) 0.033(3) 0.030(3) 0.003(2) 0.000(2) 0.002(2)
C(243) 0.046(4) 0.072(4) 0.056(3) -0.012(3) 0.007(3) 0.000(3)
C(331) 0.061(4) 0.032(3) 0.037(3) -0.002(3) 0.007(3) -0.002(2)
C(332) 0.101(5) 0.049(4) 0.043(3) -0.030(4) -0.002(3) 0.003(3)
C(333) 0.22(1) 0.064(5) 0.032(4) -0.071(6) 0.023(5) -0.004(3)
C(334) 0.26(1) 0.039(4) 0.090(7) -0.021(7) 0.110(9) -0.004(4)
C(335) 0.124(8) 0.056(5) 0.144(8) 0.031(5) 0.102(7) 0.026(5)
C(336) 0.071(5) 0.051(4) 0.076(4) 0.016(3) 0.031(4) 0.007(3)
C(341) 0.047(3) 0.046(3) 0.035(3) -0.004(3) 0.004(2) -0.001(3)
C(343) 0.083(4) 0.035(3) 0.062(4) 0.001(3) 0.010(3) -0.004(3)
C(431) 0.039(3) 0.049(3) 0.032(3) 0.003(2) 0.004(2) 0.007(2)
C(432) 0.061(4) 0.051(3) 0.031(3) 0.005(3) 0.007(3) 0.002(3)
C(433) 0.068(4) 0.071(4) 0.039(3) 0.006(3) 0.006(3) 0.003(3)
C(434) 0.059(4) 0.084(5) 0.043(3) 0.002(3) 0.005(3) 0.022(3)
C(435) 0.061(4) 0.055(4) 0.063(4) -0.003(3) 0.005(3) 0.025(3)
C(436) 0.035(3) 0.052(3) 0.056(3) 0.001(3) -0.002(3) -0.001(3)
C(441) 0.054(4) 0.034(3) 0.029(3) 0.000(2) 0.001(2) -0.003(2)
C(443) 0.047(4) 0.072(4) 0.044(3) 0.019(3) -0.001(3) 0.006(3)

loop_
_atom_type_symbol
_atom_type_oxidation_number
_atom_type_number_in_cell
_atom_type_scat_dispersion_real
_atom_type_scat_dispersion_imag
_atom_type_scat_source
C 0 176 0.002 0.002
;International Tables for Crystallography
(1992, Vol. C, Tables 4.2.6.8 and 6.1.1.1)
;
H 0 112 0.000 0.000
;International Tables for Crystallography
(1992, Vol. C, Table 6.1.1.2)
;
Cl 0 32 0.132 0.159
;International Tables for Crystallography
(1992, Vol. C, Tables 4.2.6.8 and 6.1.1.1)
;
N 0 16 0.004 0.003
;International Tables for Crystallography
(1992, Vol. C, Tables 4.2.6.8 and 6.1.1.1)
;
O 0 48 0.008 0.006
;International Tables for Crystallography
(1992, Vol. C, Tables 4.2.6.8 and 6.1.1.1)
;

loop_
_geom_angle_atom_site_label_1
_geom_angle_atom_site_label_2
_geom_angle_atom_site_label_3
_geom_angle
_geom_angle_site_symmetry_1
_geom_angle_site_symmetry_2
_geom_angle_site_symmetry_3
_geom_angle_publ_flag
N(12) O(11) C(15) 107.8(3) . . . yes
N(22) O(21) C(25) 109.1(4) . . . yes
N(32) O(31) C(35) 108.7(4) . . . yes
N(42) O(41) C(45) 108.7(4) . . . yes
C(141) O(142) C(143) 116.2(4) . . . yes
C(241) O(242) C(243) 115.6(4) . . . yes
C(341) O(342) C(343) 115.4(4) . . . yes
C(441) O(442) C(443) 115.4(4) . . . yes
O(11) N(12) C(13) 105.6(4) . . . yes
O(21) N(22) C(23) 105.0(4) . . . yes
O(31) N(32) C(33) 104.7(4) . . . yes
O(41) N(42) C(43) 104.4(4) . . . yes
N(12) C(13) C(14) 111.5(4) . . . yes
N(12) C(13) C(131) 119.2(4) . . . yes
C(14) C(13) C(131) 129.3(4) . . . yes
C(13) C(14) C(15) 104.1(4) . . . yes
C(13) C(14) C(141) 127.0(4) . . . yes
C(15) C(14) C(141) 128.8(4) . . . yes
O(11) C(15) C(14) 110.9(4) . . . yes
O(11) C(15) H(1) 124.6 . . . no
C(14) C(15) H(1) 124.5 . . . no
N(22) C(23) C(24) 111.6(4) . . . yes
N(22) C(23) C(231) 119.5(4) . . . yes
C(24) C(23) C(231) 128.9(4) . . . yes
C(23) C(24) C(25) 104.3(4) . . . yes
C(23) C(24) C(241) 126.4(4) . . . yes
C(25) C(24) C(241) 129.2(4) . . . yes
O(21) C(25) C(24) 109.9(4) . . . yes
O(21) C(25) H(5) 125.0 . . . no
C(24) C(25) H(5) 125.1 . . . no
N(32) C(33) C(34) 111.7(4) . . . yes
N(32) C(33) C(331) 118.2(4) . . . yes
C(34) C(33) C(331) 130.1(5) . . . yes
C(33) C(34) C(35) 104.3(4) . . . yes
C(33) C(34) C(341) 127.0(4) . . . yes
C(35) C(34) C(341) 128.7(5) . . . yes
O(31) C(35) C(34) 110.6(4) . . . yes
O(31) C(35) H(9) 124.7 . . . no
C(34) C(35) H(9) 124.7 . . . no
N(42) C(43) C(44) 112.0(4) . . . yes
N(42) C(43) C(431) 118.3(5) . . . yes
C(44) C(43) C(431) 129.7(5) . . . yes
C(43) C(44) C(45) 104.6(4) . . . yes
C(43) C(44) C(441) 126.9(4) . . . yes
C(45) C(44) C(441) 128.5(5) . . . yes
O(41) C(45) C(44) 110.4(4) . . . yes
O(41) C(45) H(13) 124.8 . . . no
C(44) C(45) H(13) 124.8 . . . no
C(13) C(131) C(132) 121.1(4) . . . yes
C(13) C(131) C(136) 121.8(4) . . . yes
C(132) C(131) C(136) 117.0(4) . . . yes
Cl(132) C(132) C(131) 120.1(4) . . . yes
Cl(132) C(132) C(133) 118.7(4) . . . yes
C(131) C(132) C(133) 121.3(5) . . . yes
C(132) C(133) C(134) 120.0(5) . . . yes
C(132) C(133) H(4) 120.0 . . . no
C(134) C(133) H(4) 120.0 . . . no
C(133) C(134) C(135) 120.2(5) . . . yes
C(133) C(134) H(3) 119.9 . . . no
C(135) C(134) H(3) 119.9 . . . no
C(134) C(135) C(136) 118.7(5) . . . yes
C(134) C(135) H(2) 120.7 . . . no
C(136) C(135) H(2) 120.7 . . . no
Cl(136) C(136) C(131) 118.5(4) . . . yes
Cl(136) C(136) C(135) 118.6(4) . . . yes
C(131) C(136) C(135) 122.9(5) . . . yes
O(141) C(141) O(142) 124.6(4) . . . yes
O(141) C(141) C(14) 124.4(4) . . . yes
O(142) C(141) C(14) 111.0(4) . . . yes
O(142) C(143) H(17) 109.5 . . . no
O(142) C(143) H(18) 109.5 . . . no
O(142) C(143) H(19) 109.5 . . . no
H(17) C(143) H(18) 109.4 . . . no
H(17) C(143) H(19) 109.5 . . . no
H(18) C(143) H(19) 109.5 . . . no
C(23) C(231) C(232) 120.0(4) . . . yes
C(23) C(231) C(236) 123.0(5) . . . yes
C(232) C(231) C(236) 117.0(4) . . . yes
Cl(232) C(232) C(231) 118.5(4) . . . yes
Cl(232) C(232) C(233) 118.9(4) . . . yes
C(231) C(232) C(233) 122.5(5) . . . yes
C(232) C(233) C(234) 118.8(6) . . . yes
C(232) C(233) H(8) 120.6 . . . no
C(234) C(233) H(8) 120.6 . . . no
C(233) C(234) C(235) 121.6(5) . . . yes
C(233) C(234) H(7) 119.2 . . . no
C(235) C(234) H(7) 119.2 . . . no
C(234) C(235) C(236) 118.6(5) . . . yes
C(234) C(235) H(6) 120.7 . . . no
C(236) C(235) H(6) 120.7 . . . no
Cl(236) C(236) C(231) 119.6(4) . . . yes
Cl(236) C(236) C(235) 118.9(5) . . . yes
C(231) C(236) C(235) 121.5(5) . . . yes
O(241) C(241) O(242) 123.2(5) . . . yes
O(241) C(241) C(24) 125.4(4) . . . yes
O(242) C(241) C(24) 111.4(4) . . . yes
O(242) C(243) H(20) 109.5 . . . no
O(242) C(243) H(21) 109.5 . . . no
O(242) C(243) H(22) 109.5 . . . no
H(20) C(243) H(21) 109.5 . . . no
H(20) C(243) H(22) 109.4 . . . no
H(21) C(243) H(22) 109.5 . . . no
C(33) C(331) C(332) 121.6(5) . . . yes
C(33) C(331) C(336) 121.0(5) . . . yes
C(332) C(331) C(336) 117.5(5) . . . yes
Cl(332) C(332) C(331) 119.3(5) . . . yes
Cl(332) C(332) C(333) 119.3(6) . . . yes
C(331) C(332) C(333) 121.5(7) . . . yes
C(332) C(333) C(334) 119.8(8) . . . yes
C(332) C(333) H(10) 120.0 . . . no
C(334) C(333) H(10) 120.1 . . . no
C(333) C(334) C(335) 120.2(7) . . . yes
C(333) C(334) H(11) 119.9 . . . no
C(335) C(334) H(11) 119.9 . . . no
C(334) C(335) C(336) 119.9(9) . . . yes
C(334) C(335) H(12) 120.1 . . . no
C(336) C(335) H(12) 120.0 . . . no
Cl(336) C(336) C(331) 119.4(5) . . . yes
Cl(336) C(336) C(335) 119.5(7) . . . yes
C(331) C(336) C(335) 121.1(7) . . . yes
O(341) C(341) O(342) 124.3(5) . . . yes
O(341) C(341) C(34) 125.0(5) . . . yes
O(342) C(341) C(34) 110.7(4) . . . yes
O(342) C(343) H(23) 109.5 . . . no
O(342) C(343) H(24) 109.5 . . . no
O(342) C(343) H(25) 109.5 . . . no
H(23) C(343) H(24) 109.5 . . . no
H(23) C(343) H(25) 109.5 . . . no
H(24) C(343) H(25) 109.5 . . . no
C(43) C(431) C(432) 120.1(4) . . . yes
C(43) C(431) C(436) 122.4(5) . . . yes
C(432) C(431) C(436) 117.5(4) . . . yes
Cl(432) C(432) C(431) 119.0(4) . . . yes
Cl(432) C(432) C(433) 118.6(4) . . . yes
C(431) C(432) C(433) 122.4(5) . . . yes
C(432) C(433) C(434) 118.7(6) . . . yes
C(432) C(433) H(16) 120.7 . . . no
C(434) C(433) H(16) 120.6 . . . no
C(433) C(434) C(435) 121.6(5) . . . yes
C(433) C(434) H(15) 119.2 . . . no
C(435) C(434) H(15) 119.2 . . . no
C(434) C(435) C(436) 118.9(5) . . . yes
C(434) C(435) H(14) 120.5 . . . no
C(436) C(435) H(14) 120.6 . . . no
Cl(436) C(436) C(431) 119.9(4) . . . yes
Cl(436) C(436) C(435) 119.2(5) . . . yes
C(431) C(436) C(435) 120.9(5) . . . yes
O(441) C(441) O(442) 125.0(5) . . . yes
O(441) C(441) C(44) 124.5(4) . . . yes
O(442) C(441) C(44) 110.6(4) . . . yes
O(442) C(443) H(26) 109.5 . . . no
O(442) C(443) H(27) 109.5 . . . no
O(442) C(443) H(28) 109.5 . . . no
H(26) C(443) H(27) 109.4 . . . no
H(26) C(443) H(28) 109.5 . . . no
H(27) C(443) H(28) 109.5 . . . no

loop_
_geom_bond_atom_site_label_1
_geom_bond_atom_site_label_2
_geom_bond_distance
_geom_bond_site_symmetry_1
_geom_bond_site_symmetry_2
_geom_bond_publ_flag
Cl(132) C(132) 1.724(5) . . yes
Cl(136) C(136) 1.729(5) . . yes
Cl(232) C(232) 1.731(5) . . yes
Cl(236) C(236) 1.740(5) . . yes
Cl(332) C(332) 1.735(7) . . yes
Cl(336) C(336) 1.727(7) . . yes
Cl(432) C(432) 1.730(6) . . yes
Cl(436) C(436) 1.723(5) . . yes
O(11) N(12) 1.422(5) . . yes
O(11) C(15) 1.337(6) . . yes
O(21) N(22) 1.422(5) . . yes
O(21) C(25) 1.339(6) . . yes
O(31) N(32) 1.423(5) . . yes
O(31) C(35) 1.324(6) . . yes
O(41) N(42) 1.419(5) . . yes
O(41) C(45) 1.340(6) . . yes
O(141) C(141) 1.196(5) . . yes
O(142) C(141) 1.327(5) . . yes
O(142) C(143) 1.442(6) . . yes
O(241) C(241) 1.211(5) . . yes
O(242) C(241) 1.336(5) . . yes
O(242) C(243) 1.440(7) . . yes
O(341) C(341) 1.198(6) . . yes
O(342) C(341) 1.339(6) . . yes
O(342) C(343) 1.456(6) . . yes
O(441) C(441) 1.204(5) . . yes
O(442) C(441) 1.335(5) . . yes
O(442) C(443) 1.442(6) . . yes
N(12) C(13) 1.303(6) . . yes
N(22) C(23) 1.309(6) . . yes
N(32) C(33) 1.314(6) . . yes
N(42) C(43) 1.316(6) . . yes
C(13) C(14) 1.423(7) . . yes
C(13) C(131) 1.488(6) . . yes
C(14) C(15) 1.345(7) . . yes
C(14) C(141) 1.472(7) . . yes
C(15) H(1) 0.95 . . no
C(23) C(24) 1.431(6) . . yes
C(23) C(231) 1.480(7) . . yes
C(24) C(25) 1.354(7) . . yes
C(24) C(241) 1.462(7) . . yes
C(25) H(5) 0.95 . . no
C(33) C(34) 1.411(7) . . yes
C(33) C(331) 1.477(7) . . yes
C(34) C(35) 1.350(7) . . yes
C(34) C(341) 1.464(7) . . yes
C(35) H(9) 0.95 . . no
C(43) C(44) 1.413(7) . . yes
C(43) C(431) 1.485(6) . . yes
C(44) C(45) 1.338(7) . . yes
C(44) C(441) 1.482(7) . . yes
C(45) H(13) 0.95 . . no
C(131) C(132) 1.386(7) . . yes
C(131) C(136) 1.389(7) . . yes
C(132) C(133) 1.385(7) . . yes
C(133) C(134) 1.380(8) . . yes
C(133) H(4) 0.95 . . no
C(134) C(135) 1.383(8) . . yes
C(134) H(3) 0.95 . . no
C(135) C(136) 1.376(7) . . yes
C(135) H(2) 0.95 . . no
C(143) H(17) 0.95 . . no
C(143) H(18) 0.95 . . no
C(143) H(19) 0.95 . . no
C(231) C(232) 1.395(7) . . yes
C(231) C(236) 1.377(7) . . yes
C(232) C(233) 1.372(7) . . yes
C(233) C(234) 1.361(9) . . yes
C(233) H(8) 0.95 . . no
C(234) C(235) 1.374(9) . . yes
C(234) H(7) 0.95 . . no
C(235) C(236) 1.402(8) . . yes
C(235) H(6) 0.95 . . no
C(243) H(20) 0.95 . . no
C(243) H(21) 0.95 . . no
C(243) H(22) 0.95 . . no
C(331) C(332) 1.373(8) . . yes
C(331) C(336) 1.382(8) . . yes
C(332) C(333) 1.395(9) . . yes
C(333) C(334) 1.35(1) . . yes
C(333) H(10) 0.95 . . no
C(334) C(335) 1.36(1) . . yes
C(334) H(11) 0.95 . . no
C(335) C(336) 1.39(1) . . yes
C(335) H(12) 0.95 . . no
C(343) H(23) 0.95 . . no
C(343) H(24) 0.95 . . no
C(343) H(25) 0.95 . . no
C(431) C(432) 1.395(7) . . yes
C(431) C(436) 1.379(7) . . yes
C(432) C(433) 1.377(7) . . yes
C(433) C(434) 1.366(9) . . yes
C(433) H(16) 0.95 . . no
C(434) C(435) 1.375(9) . . yes
C(434) H(15) 0.95 . . no
C(435) C(436) 1.405(7) . . yes
C(435) H(14) 0.95 . . no
C(443) H(26) 0.95 . . no
C(443) H(27) 0.95 . . no
C(443) H(28) 0.95 . . no

loop_
_geom_contact_atom_site_label_1
_geom_contact_atom_site_label_2
_geom_contact_distance
_geom_contact_site_symmetry_1
_geom_contact_site_symmetry_2
_geom_contact_publ_flag
Cl(136) C(133) 3.398(6) . 4 no
Cl(136) C(443) 3.519(5) . 2_754 no
Cl(232) C(333) 3.517(7) . 2_664 no
Cl(232) C(35) 3.566(6) . . no
Cl(232) C(143) 3.595(5) . 3_655 no
Cl(332) C(143) 3.495(6) . 3_655 no
Cl(336) O(41) 3.517(4) . 4_455 no
Cl(436) C(243) 3.431(6) . 4_455 no
Cl(436) O(142) 3.522(4) . . no
O(11) C(241) 3.065(6) . . no
O(11) O(242) 3.146(5) . . no
O(11) C(24) 3.406(6) . . no
O(11) O(241) 3.419(5) . . no
O(11) C(243) 3.592(7) . . no
O(21) O(142) 3.052(5) . 4_455 no
O(21) C(143) 3.408(7) . 4_455 no
O(21) C(141) 3.518(6) . 4_455 no
O(21) C(443) 3.526(6) . 3_654 no
O(31) C(441) 3.334(6) . 4_455 no
O(31) O(441) 3.409(5) . 4_455 no
O(31) O(442) 3.529(5) . 4_455 no
O(31) C(143) 3.574(6) . 4_455 no
O(41) C(243) 3.579(7) . 3_645 no
O(41) C(133) 3.598(7) . 2_655 no
O(141) C(333) 3.230(7) . 4_554 no
O(141) C(435) 3.372(7) . . no
O(142) N(22) 3.175(5) . 4 no
O(142) C(35) 3.324(6) . 4 no
O(241) C(343) 3.207(7) . 4 no
O(241) C(433) 3.269(6) . 3_655 no
O(241) C(434) 3.524(8) . 3_655 no
O(242) C(45) 3.282(5) . 3_654 no
O(242) N(12) 3.383(5) . . no
O(242) C(335) 3.425(8) . 2_664 no
O(242) C(336) 3.491(7) . 2_664 no
O(341) C(235) 3.320(7) . 4_455 no
O(341) C(135) 3.569(6) . 4_456 no
O(342) C(15) 3.492(6) . 4_455 no
O(441) C(233) 3.299(6) . 3_644 no
O(441) C(143) 3.466(7) . . no
O(442) C(25) 3.285(6) . 3_645 no
O(442) N(32) 3.291(5) . 4 no
N(12) C(45) 3.394(7) . 3_654 no
N(12) C(25) 3.401(7) . . no
N(12) C(24) 3.416(6) . . no
N(12) C(241) 3.525(6) . . no
N(22) C(15) 3.319(7) . 4_455 no
N(22) C(35) 3.497(7) . . no
N(32) C(441) 3.398(6) . 4_455 no
N(32) C(25) 3.441(7) . 2_665 no
N(42) C(335) 3.489(8) . 3_544 no
C(134) C(334) 3.26(1) . 4_554 no
C(134) C(335) 3.398(9) . 4_554 no
C(135) C(334) 3.393(9) . 4_554 no
C(135) C(333) 3.438(8) . 4_554 no
C(243) C(436) 3.473(7) . 4 no
C(243) C(335) 3.474(9) . 2_664 no

loop_
_geom_torsion_atom_site_label_1
_geom_torsion_atom_site_label_2
_geom_torsion_atom_site_label_3
_geom_torsion_atom_site_label_4
_geom_torsion_site_symmetry_1
_geom_torsion_site_symmetry_2
_geom_torsion_site_symmetry_3
_geom_torsion_site_symmetry_4
_geom_torsion
_geom_torsion_publ_flag
Cl(132) C(132) C(131) C(13) . . . . 1.5(6) no
Cl(132) C(132) C(131) C(136) . . . . 179.8(4) no
Cl(132) C(132) C(133) C(134) . . . . 178.6(5) no
Cl(136) C(136) C(131) C(13) . . . . 2.3(6) no
Cl(136) C(136) C(131) C(132) . . . . -175.9(3) no
Cl(136) C(136) C(135) C(134) . . . . 176.6(4) no
Cl(232) C(232) C(231) C(23) . . . . 0.5(6) no
Cl(232) C(232) C(231) C(236) . . . . -179.6(4) no
Cl(232) C(232) C(233) C(234) . . . . 179.3(5) no
Cl(236) C(236) C(231) C(23) . . . . 2.4(7) no
Cl(236) C(236) C(231) C(232) . . . . -177.6(4) no
Cl(236) C(236) C(235) C(234) . . . . 177.7(5) no
Cl(332) C(332) C(331) C(33) . . . . -2.2(7) no
Cl(332) C(332) C(331) C(336) . . . . 176.8(4) no
Cl(332) C(332) C(333) C(334) . . . . -177.0(6) no
Cl(336) C(336) C(331) C(33) . . . . 2.1(7) no
Cl(336) C(336) C(331) C(332) . . . . -176.9(4) no
Cl(336) C(336) C(335) C(334) . . . . 177.4(6) no
Cl(432) C(432) C(431) C(43) . . . . -2.0(7) no
Cl(432) C(432) C(431) C(436) . . . . 178.8(4) no
Cl(432) C(432) C(433) C(434) . . . . 179.4(5) no
Cl(436) C(436) C(431) C(43) . . . . 3.6(7) no
Cl(436) C(436) C(431) C(432) . . . . -177.3(4) no
Cl(436) C(436) C(435) C(434) . . . . 177.8(4) no
O(11) N(12) C(13) C(14) . . . . 0.5(6) no
O(11) N(12) C(13) C(131) . . . . 179.3(4) no
O(11) C(15) C(14) C(13) . . . . -0.6(6) no
O(11) C(15) C(14) C(141) . . . . 176.1(5) no
O(21) N(22) C(23) C(24) . . . . -0.1(5) no
O(21) N(22) C(23) C(231) . . . . 178.9(4) no
O(21) C(25) C(24) C(23) . . . . -0.5(6) no
O(21) C(25) C(24) C(241) . . . . 177.7(5) no
O(31) N(32) C(33) C(34) . . . . 0.3(6) no
O(31) N(32) C(33) C(331) . . . . -179.6(4) no
O(31) C(35) C(34) C(33) . . . . 0.7(6) no
O(31) C(35) C(34) C(341) . . . . -179.3(5) no
O(41) N(42) C(43) C(44) . . . . 0.3(6) no
O(41) N(42) C(43) C(431) . . . . 177.5(4) no
O(41) C(45) C(44) C(43) . . . . 0.0(6) no
O(41) C(45) C(44) C(441) . . . . 178.2(4) no
O(141) C(141) O(142) C(143) . . . . 4.4(7) no
O(141) C(141) C(14) C(13) . . . . 12.1(8) no
O(141) C(141) C(14) C(15) . . . . -163.9(6) no
O(142) C(141) C(14) C(13) . . . . -167.9(5) no
O(142) C(141) C(14) C(15) . . . . 16.1(7) no
O(241) C(241) O(242) C(243) . . . . 2.9(7) no
O(241) C(241) C(24) C(23) . . . . -4.7(8) no
O(241) C(241) C(24) C(25) . . . . 177.6(5) no
O(242) C(241) C(24) C(23) . . . . 174.2(4) no
O(242) C(241) C(24) C(25) . . . . -3.6(7) no
O(341) C(341) O(342) C(343) . . . . -0.3(8) no
O(341) C(341) C(34) C(33) . . . . -1.6(9) no
O(341) C(341) C(34) C(35) . . . . 178.4(5) no
O(342) C(341) C(34) C(33) . . . . 178.7(5) no
O(342) C(341) C(34) C(35) . . . . -1.2(8) no
O(441) C(441) O(442) C(443) . . . . 5.3(7) no
O(441) C(441) C(44) C(43) . . . . -2.0(8) no
O(441) C(441) C(44) C(45) . . . . -179.8(5) no
O(442) C(441) C(44) C(43) . . . . 180.0(4) no
O(442) C(441) C(44) C(45) . . . . 2.2(7) no
N(12) O(11) C(15) C(14) . . . . 0.9(6) no
N(12) C(13) C(14) C(15) . . . . 0.0(6) no
N(12) C(13) C(14) C(141) . . . . -176.8(5) no
N(12) C(13) C(131) C(132) . . . . -90.5(6) no
N(12) C(13) C(131) C(136) . . . . 91.3(6) no
N(22) O(21) C(25) C(24) . . . . 0.4(6) no
N(22) C(23) C(24) C(25) . . . . 0.3(6) no
N(22) C(23) C(24) C(241) . . . . -177.9(4) no
N(22) C(23) C(231) C(232) . . . . -103.9(6) no
N(22) C(23) C(231) C(236) . . . . 76.2(7) no
N(32) O(31) C(35) C(34) . . . . -0.6(6) no
N(32) C(33) C(34) C(35) . . . . -0.6(6) no
N(32) C(33) C(34) C(341) . . . . 179.4(5) no
N(32) C(33) C(331) C(332) . . . . -98.4(6) no
N(32) C(33) C(331) C(336) . . . . 82.7(7) no
N(42) O(41) C(45) C(44) . . . . 0.2(6) no
N(42) C(43) C(44) C(45) . . . . -0.2(6) no
N(42) C(43) C(44) C(441) . . . . -178.5(4) no
N(42) C(43) C(431) C(432) . . . . -96.4(6) no
N(42) C(43) C(431) C(436) . . . . 82.7(6) no
C(13) N(12) O(11) C(15) . . . . -0.9(6) no
C(13) C(131) C(132) C(133) . . . . -179.7(5) no
C(13) C(131) C(136) C(135) . . . . -179.3(5) no
C(14) C(13) C(131) C(132) . . . . 88.0(7) no
C(14) C(13) C(131) C(136) . . . . -90.2(7) no
C(14) C(141) O(142) C(143) . . . . -175.6(4) no
C(15) C(14) C(13) C(131) . . . . -178.6(5) no
C(23) N(22) O(21) C(25) . . . . -0.2(5) no
C(23) C(231) C(232) C(233) . . . . 179.7(5) no
C(23) C(231) C(236) C(235) . . . . -179.6(5) no
C(24) C(23) C(231) C(232) . . . . 74.9(7) no
C(24) C(23) C(231) C(236) . . . . -105.1(6) no
C(24) C(241) O(242) C(243) . . . . -176.0(4) no
C(25) C(24) C(23) C(231) . . . . -178.5(5) no
C(33) N(32) O(31) C(35) . . . . 0.2(6) no
C(33) C(331) C(332) C(333) . . . . 178.5(5) no
C(33) C(331) C(336) C(335) . . . . -178.8(6) no
C(34) C(33) C(331) C(332) . . . . 81.8(7) no
C(34) C(33) C(331) C(336) . . . . -97.1(7) no
C(34) C(341) O(342) C(343) . . . . 179.4(4) no
C(35) C(34) C(33) C(331) . . . . 179.2(5) no
C(43) N(42) O(41) C(45) . . . . -0.3(5) no
C(43) C(431) C(432) C(433) . . . . 178.9(5) no
C(43) C(431) C(436) C(435) . . . . -177.7(5) no
C(44) C(43) C(431) C(432) . . . . 80.2(7) no
C(44) C(43) C(431) C(436) . . . . -100.7(7) no
C(44) C(441) O(442) C(443) . . . . -176.7(4) no
C(45) C(44) C(43) C(431) . . . . -177.0(5) no
C(131) C(13) C(14) C(141) . . . . 4.6(9) no
C(131) C(132) C(133) C(134) . . . . -0.1(8) no
C(131) C(136) C(135) C(134) . . . . -1.7(7) no
C(132) C(131) C(136) C(135) . . . . 2.4(7) no
C(132) C(133) C(134) C(135) . . . . 0.9(8) no
C(133) C(132) C(131) C(136) . . . . -1.5(7) no
C(133) C(134) C(135) C(136) . . . . 0.0(8) no
C(231) C(23) C(24) C(241) . . . . 3.2(8) no
C(231) C(232) C(233) C(234) . . . . 0.0(9) no
C(231) C(236) C(235) C(234) . . . . -0.4(9) no
C(232) C(231) C(236) C(235) . . . . 0.5(8) no
C(232) C(233) C(234) C(235) . . . . 0(1) no
C(233) C(232) C(231) C(236) . . . . -0.3(8) no
C(233) C(234) C(235) C(236) . . . . 0(1) no
C(331) C(33) C(34) C(341) . . . . -0.7(9) no
C(331) C(332) C(333) C(334) . . . . 2(1) no
C(331) C(336) C(335) C(334) . . . . -2(1) no
C(332) C(331) C(336) C(335) . . . . 2.2(9) no
C(332) C(333) C(334) C(335) . . . . -2(1) no
C(333) C(332) C(331) C(336) . . . . -2.5(8) no
C(333) C(334) C(335) C(336) . . . . 1(1) no
C(431) C(43) C(44) C(441) . . . . 4.7(8) no
C(431) C(432) C(433) C(434) . . . . -1.4(9) no
C(431) C(436) C(435) C(434) . . . . -1.0(8) no
C(432) C(431) C(436) C(435) . . . . 1.5(8) no
C(432) C(433) C(434) C(435) . . . . 1.9(9) no
C(433) C(432) C(431) C(436) . . . . -0.3(8) no
C(433) C(434) C(435) C(436) . . . . -0.8(9) no
